data_2242759
loop_
_publ_author_name
'Matsushita, Nobuyuki'

_publ_section_title
;
 A one-dimensional iodido-bridged Pt^II^/Pt^IV^ mixed-valence complex
 cation with a hydrogen sulfate counter-anion
;
_journal_coeditor_code WM5469
_journal_issue 12
_journal_name_full 'Acta Crystallographica Section E'
_journal_page_first 1821
_journal_page_last 1825
_journal_paper_doi 10.1107/S2056989018016158
_journal_volume 74
_journal_year 2018
_chemical_formula_iupac '[Pt (C2 H8 N2)2] [Pt I2 (C2 H8 N2)2] (H S O4)4, 2H2 O'
_chemical_formula_moiety
;
C4 H16 N4 Pt 2+, C4 H16 I2 N4 Pt 2+, 4(H O4 S 1-), 2(H2 O)
;
_chemical_formula_sum 'C8 H40 I2 N8 O18 Pt2 S4'
_chemical_formula_weight 1308.70
_chemical_name_systematic
'<i>catena</i>-Poly[[[bis(ethylenediamine-\k^2^<i>N</i>,<i>N</i>')platinum(II)]-\m-iodido-[bis(ethylenediamine-\k^2^<i>N</i>,<i>N</i>')platinum(IV)]-\m-iodido] tetra(hydrogen sulfate) dihydrate]'
_space_group_crystal_system monoclinic
_space_group_IT_number 13
_space_group_name_Hall '-P 2yac'
_space_group_name_H-M_alt 'P 1 2/n 1'
_symmetry_space_group_name_Hall '-P 2yac'
_symmetry_space_group_name_H-M 'P 1 2/n 1'
_atom_sites_solution_hydrogens geom
_atom_sites_solution_primary dual
_atom_sites_solution_secondary difmap
_audit_creation_method SHELXL-2014/7
_cell_angle_alpha 90
_cell_angle_beta 92.3180(10)
_cell_angle_gamma 90
_cell_formula_units_Z 1
_cell_length_a 7.2964(2)
_cell_length_b 5.9451(2)
_cell_length_c 18.2253(7)
_cell_measurement_reflns_used 14539
_cell_measurement_temperature 296(2)
_cell_measurement_theta_max 32.06
_cell_measurement_theta_min 3.05
_cell_volume 789.93(5)
_computing_cell_refinement
;
<i>RAPID-AUTO</i> (Rigaku, 2015)
;
_computing_data_collection
;
<i>RAPID-AUTO</i> (Rigaku, 2015)
;
_computing_data_reduction
;
<i>RAPID-AUTO</i> (Rigaku, 2015)
;
_computing_molecular_graphics
;
<i>DIAMOND</i> (Brandenburg, 2018)
;
_computing_publication_material
;
SHELXL-2014/7 (Sheldrick, 2015b)
;
_computing_structure_refinement
;
SHELXL-2014/7 (Sheldrick, 2015b)
;
_computing_structure_solution
;
SHELXT (Sheldrick, 2015a)
;
_diffrn_ambient_temperature 296(2)
_diffrn_detector_area_resol_mean 10.00
_diffrn_measured_fraction_theta_full 0.999
_diffrn_measured_fraction_theta_max 0.997
_diffrn_measurement_device_type 'Rigaku R-AXIS RAPID imaging plate'
_diffrn_measurement_method \w
_diffrn_radiation_monochromator graphite
_diffrn_radiation_type MoK\a
_diffrn_radiation_wavelength 0.71075
_diffrn_reflns_av_R_equivalents 0.0478
_diffrn_reflns_av_unetI/netI 0.0419
_diffrn_reflns_limit_h_max 10
_diffrn_reflns_limit_h_min -10
_diffrn_reflns_limit_k_max 8
_diffrn_reflns_limit_k_min -8
_diffrn_reflns_limit_l_max 27
_diffrn_reflns_limit_l_min -27
_diffrn_reflns_number 16218
_diffrn_reflns_theta_full 25.242
_diffrn_reflns_theta_max 32.031
_diffrn_reflns_theta_min 3.052
_diffrn_source 'X-ray sealed tube'
_exptl_absorpt_coefficient_mu 11.146
_exptl_absorpt_correction_T_max 0.0200
_exptl_absorpt_correction_T_min 0.0095
_exptl_absorpt_correction_type multi-scan
_exptl_absorpt_process_details
;
(ABSCOR; Rigaku, 1995)
;
_exptl_crystal_colour gold
_exptl_crystal_density_diffrn 2.751
_exptl_crystal_density_method 'not measured'
_exptl_crystal_description block
_exptl_crystal_F_000 614
_exptl_crystal_size_max 0.50
_exptl_crystal_size_mid 0.40
_exptl_crystal_size_min 0.35
_refine_diff_density_max 2.118
_refine_diff_density_min -1.685
_refine_ls_extinction_coef 0.0149(4)
_refine_ls_extinction_expression Fc^*^=kFc[1+0.001xFc^2^\l^3^/sin(2\q)]^-1/4^
_refine_ls_extinction_method
;
SHELXL-2014/7 (Sheldrick 2015b)
;
_refine_ls_goodness_of_fit_ref 1.205
_refine_ls_hydrogen_treatment constr
_refine_ls_matrix_type full
_refine_ls_number_parameters 106
_refine_ls_number_reflns 2733
_refine_ls_number_restraints 0
_refine_ls_restrained_S_all 1.205
_refine_ls_R_factor_all 0.0266
_refine_ls_R_factor_gt 0.0235
_refine_ls_shift/su_max 0.000
_refine_ls_shift/su_mean 0.000
_refine_ls_structure_factor_coef Fsqd
_refine_ls_weighting_details 'w=1/[\s^2^(Fo^2^)+0.4688P] where P=(Fo^2^+2Fc^2^)/3'
_refine_ls_weighting_scheme calc
_refine_ls_wR_factor_gt 0.0448
_refine_ls_wR_factor_ref 0.0455
_reflns_number_gt 2541
_reflns_number_total 2733
_reflns_threshold_expression 'I > 2\s(I)'
_cod_data_source_file wm5469sup1.cif
_cod_data_source_block I
_cod_database_code 2242759
_shelx_space_group_comment
;
The symmetry employed for this shelxl refinement is uniquely defined
by the following loop, which should always be used as a source of
symmetry information in preference to the above space-group names.
They are only intended as comments.
;

loop_
_space_group_symop_operation_xyz
'x, y, z'
'-x+1/2, y, -z+1/2'
'-x, -y, -z'
'x-1/2, -y, z-1/2'

loop_
_atom_site_type_symbol
_atom_site_label
_atom_site_fract_x
_atom_site_fract_y
_atom_site_fract_z
_atom_site_U_iso_or_equiv
_atom_site_adp_type
_atom_site_calc_flag
_atom_site_occupancy
Pt Pt 0.2500 0.98097(2) 0.2500 0.01577(6) Uani d 1
I I1 0.2500 1.43852(10) 0.2500 0.02522(15) Uani d 0.5
I I2 0.2500 0.52821(9) 0.2500 0.02578(15) Uani d 0.5
N N1 0.4066(3) 0.9807(3) 0.34641(14) 0.0247(5) Uani d 1
H H1A 0.4946 0.8775 0.3443 0.030 Uiso calc 1
H H1B 0.4593 1.1145 0.3533 0.030 Uiso calc 1
N N2 0.0356(3) 0.9826(3) 0.31975(14) 0.0254(5) Uani d 1
H H2A -0.0501 1.0791 0.3036 0.030 Uiso calc 1
H H2B -0.0144 0.8463 0.3215 0.030 Uiso calc 1
C C1 0.2853(4) 0.9293(5) 0.40872(16) 0.0317(6) Uani d 1
H H1C 0.3428 0.9795 0.4548 0.038 Uiso calc 1
H H1D 0.2643 0.7685 0.4118 0.038 Uiso calc 1
C C2 0.1070(4) 1.0503(5) 0.39440(17) 0.0313(6) Uani d 1
H H2C 0.0201 1.0094 0.4310 0.038 Uiso calc 1
H H2D 0.1260 1.2117 0.3965 0.038 Uiso calc 1
S S 0.73971(11) 0.53489(12) 0.41680(4) 0.02863(16) Uani d 1
O O1 0.7066(3) 0.6617(4) 0.34976(13) 0.0463(6) Uani d 1
O O2 0.6291(3) 0.6293(4) 0.47713(14) 0.0474(6) Uani d 1
H H2 0.5242 0.5798 0.4734 0.071 Uiso calc 0.5
O O3 0.7028(4) 0.2994(4) 0.40865(14) 0.0431(6) Uani d 1
O O4 0.9361(3) 0.5761(4) 0.43844(13) 0.0422(5) Uani d 1
H H4 0.9504 0.5661 0.4832 0.063 Uiso calc 0.5
O O5 0.7500 0.2587(5) 0.2500 0.0321(7) Uani d 1
H H5 0.7954 0.3426 0.2200 0.048 Uiso calc 1

loop_
_atom_site_aniso_label
_atom_site_aniso_U_11
_atom_site_aniso_U_22
_atom_site_aniso_U_33
_atom_site_aniso_U_12
_atom_site_aniso_U_13
_atom_site_aniso_U_23
Pt 0.01352(8) 0.01268(8) 0.02104(8) 0.000 -0.00028(5) 0.000
I1 0.0248(3) 0.0168(3) 0.0340(3) 0.000 0.0010(2) 0.000
I2 0.0292(3) 0.0151(3) 0.0328(3) 0.000 -0.0006(2) 0.000
N1 0.0218(12) 0.0239(11) 0.0277(12) 0.0006(8) -0.0072(10) -0.0011(8)
N2 0.0208(12) 0.0247(11) 0.0309(13) 0.0010(8) 0.0061(10) 0.0030(9)
C1 0.0394(18) 0.0325(15) 0.0231(14) 0.0034(13) -0.0013(13) 0.0019(11)
C2 0.0362(18) 0.0317(14) 0.0264(15) 0.0053(12) 0.0074(13) -0.0005(11)
S 0.0268(4) 0.0302(4) 0.0288(4) 0.0001(3) -0.0014(3) -0.0002(3)
O1 0.0403(14) 0.0602(15) 0.0382(14) 0.0105(12) -0.0009(11) 0.0158(12)
O2 0.0473(15) 0.0433(14) 0.0533(16) -0.0060(11) 0.0242(12) -0.0156(11)
O3 0.0501(15) 0.0326(12) 0.0471(16) -0.0032(10) 0.0096(12) -0.0097(10)
O4 0.0283(12) 0.0560(14) 0.0419(14) -0.0073(10) -0.0041(10) 0.0105(12)
O5 0.0262(17) 0.0400(18) 0.0300(19) 0.000 0.0011(14) 0.000

loop_
_atom_type_symbol
_atom_type_description
_atom_type_scat_dispersion_real
_atom_type_scat_dispersion_imag
_atom_type_scat_source
C C 0.0033 0.0016 'International Tables Vol C Tables 4.2.6.8 and 6.1.1.4'
H H 0.0000 0.0000 'International Tables Vol C Tables 4.2.6.8 and 6.1.1.4'
N N 0.0061 0.0033 'International Tables Vol C Tables 4.2.6.8 and 6.1.1.4'
O O 0.0106 0.0060 'International Tables Vol C Tables 4.2.6.8 and 6.1.1.4'
S S 0.1246 0.1234 'International Tables Vol C Tables 4.2.6.8 and 6.1.1.4'
I I -0.4742 1.8119 'International Tables Vol C Tables 4.2.6.8 and 6.1.1.4'
Pt Pt -1.7033 8.3905 'International Tables Vol C Tables 4.2.6.8 and 6.1.1.4'

loop_
_geom_angle_atom_site_label_1
_geom_angle_atom_site_label_2
_geom_angle_atom_site_label_3
_geom_angle_site_symmetry_1
_geom_angle_site_symmetry_3
_geom_angle
_geom_angle_publ_flag
N2 Pt N2 . 2 179.45(11) ?
N2 Pt N1 . 2 96.77(10) ?
N2 Pt N1 2 2 83.23(10) ?
N2 Pt N1 . . 83.23(10) y
N2 Pt N1 2 . 96.77(10) ?
N1 Pt N1 2 . 179.92(11) ?
N2 Pt I2 . . 90.27(6) y
N2 Pt I2 2 . 90.27(6) ?
N1 Pt I2 2 . 89.96(6) ?
N1 Pt I2 . . 89.96(6) y
N2 Pt I1 . . 89.73(6) y
N2 Pt I1 2 . 89.73(6) ?
N1 Pt I1 2 . 90.04(6) ?
N1 Pt I1 . . 90.04(6) y
I2 Pt I1 . . 180.0 ?
N2 Pt I1 . 1_545 90.27(6) ?
N2 Pt I1 2 1_545 90.27(6) ?
N1 Pt I1 2 1_545 89.96(6) ?
N1 Pt I1 . 1_545 89.96(6) ?
I2 Pt I1 . 1_545 0.0 ?
I1 Pt I1 . 1_545 180.0 ?
N2 Pt I2 . 1_565 89.73(6) ?
N2 Pt I2 2 1_565 89.73(6) ?
N1 Pt I2 2 1_565 90.04(6) ?
N1 Pt I2 . 1_565 90.04(6) ?
I2 Pt I2 . 1_565 180.0 ?
I1 Pt I2 . 1_565 0.0 ?
I1 Pt I2 1_545 1_565 180.0 ?
I2 I1 Pt 1_565 . 180.0 ?
I2 I1 Pt 1_565 1_565 0.0000(10) ?
Pt I1 Pt . 1_565 180.0 ?
I1 I2 Pt 1_545 . 180.0 ?
I1 I2 Pt 1_545 1_545 0.0 ?
Pt I2 Pt . 1_545 180.0 ?
C1 N1 Pt . . 108.82(17) y
C1 N1 H1A . . 109.9 ?
Pt N1 H1A . . 109.9 ?
C1 N1 H1B . . 109.9 ?
Pt N1 H1B . . 109.9 ?
H1A N1 H1B . . 108.3 ?
C2 N2 Pt . . 108.60(18) y
C2 N2 H2A . . 110.0 ?
Pt N2 H2A . . 110.0 ?
C2 N2 H2B . . 110.0 ?
Pt N2 H2B . . 110.0 ?
H2A N2 H2B . . 108.4 ?
N1 C1 C2 . . 107.7(2) y
N1 C1 H1C . . 110.2 ?
C2 C1 H1C . . 110.2 ?
N1 C1 H1D . . 110.2 ?
C2 C1 H1D . . 110.2 ?
H1C C1 H1D . . 108.5 ?
N2 C2 C1 . . 107.3(2) y
N2 C2 H2C . . 110.3 ?
C1 C2 H2C . . 110.3 ?
N2 C2 H2D . . 110.3 ?
C1 C2 H2D . . 110.3 ?
H2C C2 H2D . . 108.5 ?
O3 S O1 . . 113.41(15) y
O3 S O4 . . 111.27(15) y
O1 S O4 . . 105.28(14) y
O3 S O2 . . 109.72(14) y
O1 S O2 . . 110.33(16) y
O4 S O2 . . 106.55(15) y
S O2 H2 . . 109.5 ?
S O4 H4 . . 109.5 ?
N2 O5 H5 1_645 . 109.5 ?

loop_
_geom_bond_atom_site_label_1
_geom_bond_atom_site_label_2
_geom_bond_site_symmetry_2
_geom_bond_distance
_geom_bond_publ_flag
Pt N2 . 2.055(2) y
Pt N2 2 2.055(2) ?
Pt N1 2 2.057(2) ?
Pt N1 . 2.057(2) y
Pt I2 . 2.6917(6) y
Pt I1 . 2.7202(6) y
Pt I1 1_545 3.2249(6) y
Pt I2 1_565 3.2534(6) y
I1 I2 1_565 0.5332(6) ?
I1 Pt 1_565 3.2249(6) ?
I2 I1 1_545 0.5332(6) ?
I2 Pt 1_545 3.2534(6) ?
N1 C1 . 1.499(4) y
N1 H1A . 0.8900 ?
N1 H1B . 0.8900 ?
N2 C2 . 1.492(4) y
N2 H2A . 0.8900 ?
N2 H2B . 0.8900 ?
C1 C2 . 1.501(4) y
C1 H1C . 0.9700 ?
C1 H1D . 0.9700 ?
C2 H2C . 0.9700 ?
C2 H2D . 0.9700 ?
S O3 . 1.432(2) y
S O1 . 1.448(2) y
S O4 . 1.491(2) y
S O2 . 1.499(2) y
O2 H2 . 0.8200 ?
O4 H4 . 0.8200 ?
O5 N2 1_645 2.905(3) ?
O5 H5 . 0.8200 ?

loop_
_geom_hbond_atom_site_label_D
_geom_hbond_atom_site_label_H
_geom_hbond_atom_site_label_A
_geom_hbond_site_symmetry_A
_geom_hbond_distance_DH
_geom_hbond_distance_HA
_geom_hbond_distance_DA
_geom_hbond_angle_DHA
N1 H1A O1 . 0.89 2.01 2.895(3) 173.4
N1 H1B O3 1_565 0.89 2.29 3.057(3) 144.5
N2 H2A O5 1_465 0.89 2.03 2.905(3) 168.9
N2 H2B O1 1_455 0.89 2.39 3.132(3) 141.4
O5 H5 O1 2_655 0.82 2.28 3.032(4) 152.0
O5 H5 O3 2_655 0.82 2.36 2.936(3) 128.0
O2 H2 O2 3_666 0.82 1.92 2.595(5) 138.8
O4 H4 O4 3_766 0.82 1.83 2.560(5) 147.7

_cod_database_fobs_code 2242759
